data_4086434
loop_
_publ_author_name
'Lichtenberg, Crispin'

_publ_section_title
;
 Aminotroponiminates: Alkali Metal Compounds Reveal Unprecedented
 Coordination Modes
;
_journal_issue 6
_journal_name_full Organometallics
_journal_page_first 894
_journal_paper_doi 10.1021/acs.organomet.6b00042
_journal_volume 35
_journal_year 2016
_chemical_formula_moiety 'C38 H40 Li N2 O2 P, C7 H8'
_chemical_formula_sum 'C45 H48 Li N2 O2 P'
_chemical_formula_weight 686.76
_chemical_name_systematic
;
 ?
;
_space_group_crystal_system monoclinic
_space_group_IT_number 14
_space_group_name_Hall '-P 2ybc'
_space_group_name_H-M_alt 'P 1 21/c 1'
_symmetry_space_group_name_Hall '-P 2ybc'
_symmetry_space_group_name_H-M 'P 1 21/c 1'
_atom_sites_solution_hydrogens geom
_audit_creation_date 2015-12-27
_audit_creation_method
;
Olex2 1.2
(compiled 2015.09.30 svn.r3233 for OlexSys, GUI svn.r5103)
;
_cell_angle_alpha 90
_cell_angle_beta 98.5767(16)
_cell_angle_gamma 90
_cell_formula_units_Z 4
_cell_length_a 11.3602(5)
_cell_length_b 10.5422(5)
_cell_length_c 31.8629(16)
_cell_measurement_reflns_used 9212
_cell_measurement_temperature 100.6
_cell_measurement_theta_max 29.61
_cell_measurement_theta_min 2.32
_cell_volume 3773.3(3)
_computing_cell_refinement 'SAINT v8.34A (Bruker, 2013)'
_computing_data_reduction 'SAINT v8.34A (Bruker, 2013)'
_computing_molecular_graphics 'Olex2 (Dolomanov et al., 2009)'
_computing_publication_material 'Olex2 (Dolomanov et al., 2009)'
_computing_structure_refinement 'ShelXL (Sheldrick, 2015)'
_computing_structure_solution 'ShelXS (Sheldrick, 2008)'
_diffrn_ambient_temperature 100.6
_diffrn_measured_fraction_theta_full 0.999
_diffrn_measured_fraction_theta_max 0.994
_diffrn_measurement_device_type 'Bruker APEX-II CCD'
_diffrn_measurement_method '\f and \w scans'
_diffrn_radiation_type MoK\a
_diffrn_radiation_wavelength 0.71073
_diffrn_reflns_av_R_equivalents 0.0343
_diffrn_reflns_av_unetI/netI 0.0288
_diffrn_reflns_Laue_measured_fraction_full 0.999
_diffrn_reflns_Laue_measured_fraction_max 0.994
_diffrn_reflns_limit_h_max 15
_diffrn_reflns_limit_h_min -14
_diffrn_reflns_limit_k_max 14
_diffrn_reflns_limit_k_min -14
_diffrn_reflns_limit_l_max 44
_diffrn_reflns_limit_l_min -44
_diffrn_reflns_number 68660
_diffrn_reflns_point_group_measured_fraction_full 0.999
_diffrn_reflns_point_group_measured_fraction_max 0.994
_diffrn_reflns_theta_full 26.000
_diffrn_reflns_theta_max 29.628
_diffrn_reflns_theta_min 2.325
_diffrn_standards_number 0
_exptl_absorpt_coefficient_mu 0.113
_exptl_absorpt_correction_T_max 0.7459
_exptl_absorpt_correction_T_min 0.7106
_exptl_absorpt_correction_type empirical
_exptl_absorpt_process_details
;
SADABS-2012/1 (Bruker,2012) was used for absorption correction.
wR2(int) was 0.0525 before and 0.0468 after correction.
The Ratio of minimum to maximum transmission is 0.9527.
The \l/2 correction factor is 0.0015.
;
_exptl_crystal_colour yellow
_exptl_crystal_colour_primary yellow
_exptl_crystal_density_diffrn 1.209
_exptl_crystal_description block
_exptl_crystal_F_000 1464
_exptl_crystal_size_max 0.5
_exptl_crystal_size_mid 0.17
_exptl_crystal_size_min 0.05
_refine_diff_density_max 0.599
_refine_diff_density_min -0.533
_refine_diff_density_rms 0.054
_refine_ls_extinction_method none
_refine_ls_goodness_of_fit_ref 1.051
_refine_ls_hydrogen_treatment constr
_refine_ls_matrix_type full
_refine_ls_number_parameters 463
_refine_ls_number_reflns 10590
_refine_ls_number_restraints 1
_refine_ls_restrained_S_all 1.064
_refine_ls_R_factor_all 0.0661
_refine_ls_R_factor_gt 0.0464
_refine_ls_shift/su_max 0.000
_refine_ls_shift/su_mean 0.000
_refine_ls_structure_factor_coef Fsqd
_refine_ls_weighting_details 'w=1/[\s^2^(Fo^2^)+(0.0580P)^2^+1.6280P] where P=(Fo^2^+2Fc^2^)/3'
_refine_ls_weighting_scheme calc
_refine_ls_wR_factor_gt 0.1117
_refine_ls_wR_factor_ref 0.1209
_reflns_Friedel_coverage 0.000
_reflns_number_gt 8367
_reflns_number_total 10590
_reflns_threshold_expression 'I > 2\s(I)'
_cod_data_source_file om6b00042_si_002.cif
_cod_data_source_block 2-thf-OPPh3
_cod_depositor_comments 'Adding full bibliography for 4086434--4086438.cif.'
_cod_database_code 4086434
_shelxl_version_number 2013-4
_shelx_space_group_comment
;
The symmetry employed for this shelxl refinement is uniquely defined
by the following loop, which should always be used as a source of
symmetry information in preference to the above space-group names.
They are only intended as comments.
;
_shelx_estimated_absorpt_t_max 0.994
_shelx_estimated_absorpt_t_min 0.946
_olex2_refinement_description
;
1. Fixed Uiso
 At 1.2 times of:
  All C(H) groups, All C(H,H) groups
 At 1.5 times of:
  All C(H,H,H) groups
2. Restrained distances
 H7-H8
 2.03 with sigma of 0.001
3.a Ternary CH refined with riding coordinates:
 C8(H8)
3.b Secondary CH2 refined with riding coordinates:
 C35(H35A,H35B), C38(H38A,H38B), C36(H36A,H36B), C37(H37A,H37B)
3.c Aromatic/amide H refined with riding coordinates:
 C6(H6), C28(H28), C4(H4), C7(H7), C34(H34), C25(H25), C16(H16), C15(H15),
 C24(H24), C5(H5), C3(H3), C30(H30), C12(H12), C26(H26), C18(H18), C22(H22),
 C32(H32), C33(H33), C27(H27), C43(H43), C40(H40), C31(H31), C14(H14), C19(H19),
  C44(H44), C13(H13), C41(H41), C42(H42), C20(H20), C21(H21)
3.d Idealised Me refined as rotating group:
 C10(H10A,H10B,H10C), C9(H9A,H9B,H9C), C45(H45A,H45B,H45C)
;
_olex2_submission_special_instructions 'No special instructions were received'

loop_
_space_group_symop_operation_xyz
'x, y, z'
'-x, y+1/2, -z+1/2'
'-x, -y, -z'
'x, -y-1/2, z-1/2'

loop_
_atom_site_label
_atom_site_type_symbol
_atom_site_fract_x
_atom_site_fract_y
_atom_site_fract_z
_atom_site_U_iso_or_equiv
_atom_site_adp_type
_atom_site_occupancy
_atom_site_site_symmetry_order
_atom_site_calc_flag
_atom_site_refinement_flags_posn
P1 P 0.55913(3) 0.57216(3) 0.13436(2) 0.01401(8) Uani 1 1 d .
O2 O 0.21850(8) 0.70532(9) 0.05539(3) 0.01870(19) Uani 1 1 d .
N1 N 0.18460(9) 0.42681(10) 0.11685(3) 0.0150(2) Uani 1 1 d .
O1 O 0.43914(8) 0.60676(9) 0.11120(3) 0.01850(19) Uani 1 1 d .
N2 N 0.18076(9) 0.64876(10) 0.15011(3) 0.0160(2) Uani 1 1 d .
C2 C 0.11762(10) 0.56345(11) 0.16749(4) 0.0142(2) Uani 1 1 d .
C1 C 0.11473(10) 0.43546(11) 0.14631(4) 0.0142(2) Uani 1 1 d .
C8 C 0.19789(9) 0.30495(12) 0.09500(4) 0.0170(2) Uani 1 1 d .
H8 H 0.1887 0.2336 0.1149 0.020 Uiso 1 1 calc DR
C17 C 0.55163(11) 0.44332(12) 0.17077(4) 0.0167(2) Uani 1 1 d .
C6 C -0.03442(11) 0.32011(12) 0.18708(4) 0.0194(3) Uani 1 1 d .
H6 H -0.0762 0.2418 0.1858 0.023 Uiso 1 1 calc R
C11 C 0.18552(11) 0.77648(12) 0.16330(4) 0.0165(2) Uani 1 1 d .
C28 C 0.60636(12) 0.48152(12) 0.05779(4) 0.0196(3) Uani 1 1 d .
H28 H 0.5226 0.4701 0.0518 0.024 Uiso 1 1 calc R
C4 C -0.00857(11) 0.52083(13) 0.22684(4) 0.0184(3) Uani 1 1 d .
H4 H -0.0294 0.5624 0.2511 0.022 Uiso 1 1 calc R
C7 C 0.03722(10) 0.33513(12) 0.15667(4) 0.0179(2) Uani 1 1 d .
H7 H 0.0359 0.2641 0.1383 0.022 Uiso 1 1 calc DR
C29 C 0.63134(11) 0.70366(12) 0.16364(4) 0.0161(2) Uani 1 1 d .
C34 C 0.72475(11) 0.68625(13) 0.19705(4) 0.0199(3) Uani 1 1 d .
H34 H 0.7449 0.6034 0.2075 0.024 Uiso 1 1 calc R
C23 C 0.65816(11) 0.52689(12) 0.09745(4) 0.0156(2) Uani 1 1 d .
C25 C 0.85176(12) 0.51340(13) 0.07507(4) 0.0213(3) Uani 1 1 d .
H25 H 0.9357 0.5237 0.0809 0.026 Uiso 1 1 calc R
C16 C 0.08450(12) 0.85426(13) 0.15975(4) 0.0198(3) Uani 1 1 d .
H16 H 0.0079 0.8192 0.1506 0.024 Uiso 1 1 calc R
C15 C 0.09596(14) 0.98241(13) 0.16960(4) 0.0239(3) Uani 1 1 d .
H15 H 0.0269 1.0343 0.1669 0.029 Uiso 1 1 calc R
C24 C 0.78157(11) 0.54250(12) 0.10601(4) 0.0184(3) Uani 1 1 d .
H24 H 0.8175 0.5730 0.1329 0.022 Uiso 1 1 calc R
C5 C -0.05631(11) 0.40074(13) 0.21961(4) 0.0196(3) Uani 1 1 d .
H5 H -0.1080 0.3710 0.2383 0.024 Uiso 1 1 calc R
C3 C 0.06486(11) 0.59035(12) 0.20433(4) 0.0171(2) Uani 1 1 d .
H3 H 0.0837 0.6723 0.2158 0.021 Uiso 1 1 calc R
C30 C 0.60026(12) 0.82567(13) 0.14928(4) 0.0228(3) Uani 1 1 d .
H30 H 0.5362 0.8379 0.1268 0.027 Uiso 1 1 calc R
C12 C 0.29654(13) 0.83136(13) 0.17649(4) 0.0228(3) Uani 1 1 d .
H12 H 0.3662 0.7805 0.1785 0.027 Uiso 1 1 calc R
C26 C 0.79905(13) 0.46940(13) 0.03569(4) 0.0234(3) Uani 1 1 d .
H26 H 0.8471 0.4504 0.0145 0.028 Uiso 1 1 calc R
C18 C 0.44941(13) 0.43332(15) 0.19008(4) 0.0250(3) Uani 1 1 d .
H18 H 0.3877 0.4945 0.1843 0.030 Uiso 1 1 calc R
C22 C 0.64233(13) 0.35400(13) 0.17983(5) 0.0232(3) Uani 1 1 d .
H22 H 0.7119 0.3603 0.1667 0.028 Uiso 1 1 calc R
C10 C 0.10177(13) 0.29331(13) 0.05601(4) 0.0239(3) Uani 1 1 d .
H10A H 0.0230 0.2945 0.0650 0.036 Uiso 1 1 calc GR
H10B H 0.1123 0.2134 0.0413 0.036 Uiso 1 1 calc GR
H10C H 0.1085 0.3646 0.0368 0.036 Uiso 1 1 calc GR
C9 C 0.32016(12) 0.29918(15) 0.08253(5) 0.0283(3) Uani 1 1 d .
H9A H 0.3295 0.3683 0.0627 0.043 Uiso 1 1 calc GR
H9B H 0.3307 0.2176 0.0688 0.043 Uiso 1 1 calc GR
H9C H 0.3800 0.3078 0.1079 0.043 Uiso 1 1 calc GR
C32 C 0.75718(13) 0.91153(14) 0.20012(5) 0.0267(3) Uani 1 1 d .
H32 H 0.8011 0.9826 0.2123 0.032 Uiso 1 1 calc R
C33 C 0.78796(12) 0.79065(14) 0.21493(5) 0.0237(3) Uani 1 1 d .
H33 H 0.8523 0.7792 0.2373 0.028 Uiso 1 1 calc R
C39 C 0.67203(13) -0.07005(14) 0.05045(5) 0.0268(3) Uani 1 1 d .
C27 C 0.67713(13) 0.45300(13) 0.02706(4) 0.0233(3) Uani 1 1 d .
H27 H 0.6417 0.4222 0.0001 0.028 Uiso 1 1 calc R
C35 C 0.29611(13) 0.80581(14) 0.04566(5) 0.0285(3) Uani 1 1 d .
H35A H 0.3075 0.8023 0.0155 0.034 Uiso 1 1 calc R
H35B H 0.3748 0.7993 0.0636 0.034 Uiso 1 1 calc R
C43 C 0.63209(15) 0.14123(15) 0.07451(5) 0.0324(3) Uani 1 1 d .
H43 H 0.5763 0.2058 0.0783 0.039 Uiso 1 1 calc R
C38 C 0.09806(12) 0.75352(14) 0.04981(4) 0.0236(3) Uani 1 1 d .
H38A H 0.0625 0.7418 0.0761 0.028 Uiso 1 1 calc R
H38B H 0.0482 0.7085 0.0263 0.028 Uiso 1 1 calc R
C40 C 0.79190(14) -0.04920(16) 0.06419(5) 0.0340(4) Uani 1 1 d .
H40 H 0.8476 -0.1146 0.0613 0.041 Uiso 1 1 calc R
C36 C 0.23427(17) 0.92654(15) 0.05485(5) 0.0360(4) Uani 1 1 d .
H36A H 0.2607 0.9990 0.0388 0.043 Uiso 1 1 calc R
H36B H 0.2475 0.9466 0.0855 0.043 Uiso 1 1 calc R
C31 C 0.66299(14) 0.92943(14) 0.16777(5) 0.0294(3) Uani 1 1 d .
H31 H 0.6413 1.0127 0.1582 0.035 Uiso 1 1 calc R
C14 C 0.20633(15) 1.03576(13) 0.18328(5) 0.0272(3) Uani 1 1 d .
H14 H 0.2132 1.1234 0.1902 0.033 Uiso 1 1 calc R
C19 C 0.43851(15) 0.33350(17) 0.21771(5) 0.0344(4) Uani 1 1 d .
H19 H 0.3686 0.3258 0.2306 0.041 Uiso 1 1 calc R
C44 C 0.59292(14) 0.02716(15) 0.05610(5) 0.0292(3) Uani 1 1 d .
H44 H 0.5102 0.0148 0.0471 0.035 Uiso 1 1 calc R
C37 C 0.10611(16) 0.89307(19) 0.03958(8) 0.0525(6) Uani 1 1 d .
H37A H 0.0856 0.9081 0.0087 0.063 Uiso 1 1 calc R
H37B H 0.0520 0.9436 0.0546 0.063 Uiso 1 1 calc R
C13 C 0.30674(14) 0.95957(14) 0.18679(5) 0.0292(3) Uani 1 1 d .
H13 H 0.3829 0.9950 0.1963 0.035 Uiso 1 1 calc R
C41 C 0.83199(15) 0.06615(18) 0.08224(6) 0.0378(4) Uani 1 1 d .
H41 H 0.9148 0.0791 0.0910 0.045 Uiso 1 1 calc R
C42 C 0.75278(15) 0.16177(16) 0.08754(5) 0.0338(4) Uani 1 1 d .
H42 H 0.7803 0.2404 0.0999 0.041 Uiso 1 1 calc R
C20 C 0.52890(16) 0.24520(15) 0.22654(5) 0.0340(4) Uani 1 1 d .
H20 H 0.5208 0.1770 0.2454 0.041 Uiso 1 1 calc R
C21 C 0.63110(15) 0.25594(14) 0.20797(5) 0.0309(3) Uani 1 1 d .
H21 H 0.6936 0.1961 0.2145 0.037 Uiso 1 1 calc R
Li1 Li 0.27047(19) 0.5891(2) 0.10487(7) 0.0173(4) Uani 1 1 d .
C45 C 0.62880(16) -0.19383(16) 0.03103(5) 0.0351(4) Uani 1 1 d .
H45A H 0.6970 -0.2448 0.0255 0.053 Uiso 1 1 calc GR
H45B H 0.5760 -0.1782 0.0043 0.053 Uiso 1 1 calc GR
H45C H 0.5851 -0.2397 0.0506 0.053 Uiso 1 1 calc GR

loop_
_atom_site_aniso_label
_atom_site_aniso_U_11
_atom_site_aniso_U_22
_atom_site_aniso_U_33
_atom_site_aniso_U_23
_atom_site_aniso_U_13
_atom_site_aniso_U_12
P1 0.01133(14) 0.01421(15) 0.01632(16) -0.00054(11) 0.00154(11) 0.00027(11)
O2 0.0155(4) 0.0196(5) 0.0210(5) 0.0025(4) 0.0026(3) 0.0009(3)
N1 0.0148(5) 0.0139(5) 0.0160(5) -0.0024(4) 0.0018(4) 0.0008(4)
O1 0.0123(4) 0.0196(4) 0.0227(5) 0.0003(4) -0.0001(3) 0.0011(3)
N2 0.0186(5) 0.0136(5) 0.0166(5) -0.0013(4) 0.0050(4) 0.0005(4)
C2 0.0130(5) 0.0149(5) 0.0143(6) 0.0007(4) 0.0006(4) 0.0027(4)
C1 0.0130(5) 0.0150(5) 0.0138(6) 0.0010(4) -0.0004(4) 0.0025(4)
C8 0.0176(6) 0.0146(6) 0.0189(6) -0.0037(5) 0.0028(5) -0.0003(4)
C17 0.0183(6) 0.0160(6) 0.0155(6) -0.0018(5) 0.0013(4) -0.0031(5)
C6 0.0183(6) 0.0164(6) 0.0235(7) 0.0051(5) 0.0027(5) 0.0010(5)
C11 0.0241(6) 0.0144(6) 0.0118(5) 0.0004(4) 0.0055(5) 0.0007(5)
C28 0.0189(6) 0.0186(6) 0.0207(6) 0.0002(5) 0.0012(5) 0.0012(5)
C4 0.0195(6) 0.0221(6) 0.0141(6) 0.0021(5) 0.0042(5) 0.0057(5)
C7 0.0187(6) 0.0143(6) 0.0208(6) 0.0003(5) 0.0027(5) 0.0010(4)
C29 0.0144(5) 0.0164(6) 0.0178(6) -0.0023(5) 0.0039(4) -0.0007(4)
C34 0.0176(6) 0.0188(6) 0.0227(7) -0.0019(5) 0.0016(5) 0.0034(5)
C23 0.0157(6) 0.0140(5) 0.0175(6) 0.0016(5) 0.0033(4) 0.0020(4)
C25 0.0176(6) 0.0216(6) 0.0259(7) 0.0029(5) 0.0069(5) 0.0038(5)
C16 0.0236(6) 0.0193(6) 0.0175(6) -0.0003(5) 0.0062(5) 0.0034(5)
C15 0.0366(8) 0.0180(6) 0.0185(6) 0.0017(5) 0.0085(6) 0.0087(6)
C24 0.0178(6) 0.0187(6) 0.0186(6) 0.0001(5) 0.0026(5) 0.0009(5)
C5 0.0182(6) 0.0231(6) 0.0186(6) 0.0070(5) 0.0061(5) 0.0028(5)
C3 0.0207(6) 0.0156(6) 0.0150(6) -0.0008(5) 0.0030(5) 0.0022(5)
C30 0.0254(7) 0.0197(6) 0.0217(7) 0.0003(5) -0.0017(5) -0.0025(5)
C12 0.0250(7) 0.0183(6) 0.0241(7) -0.0016(5) 0.0007(5) 0.0010(5)
C26 0.0283(7) 0.0230(7) 0.0211(7) 0.0030(5) 0.0105(5) 0.0072(5)
C18 0.0218(7) 0.0328(8) 0.0211(7) -0.0005(6) 0.0053(5) -0.0034(6)
C22 0.0260(7) 0.0185(6) 0.0250(7) 0.0006(5) 0.0030(5) 0.0018(5)
C10 0.0267(7) 0.0218(7) 0.0221(7) -0.0057(5) 0.0001(5) -0.0010(5)
C9 0.0216(7) 0.0273(7) 0.0380(8) -0.0173(6) 0.0109(6) -0.0029(5)
C32 0.0292(7) 0.0223(7) 0.0276(7) -0.0053(6) 0.0010(6) -0.0086(6)
C33 0.0185(6) 0.0272(7) 0.0240(7) -0.0059(6) -0.0009(5) 0.0004(5)
C39 0.0309(8) 0.0271(7) 0.0233(7) 0.0052(6) 0.0072(6) 0.0014(6)
C27 0.0297(7) 0.0229(7) 0.0169(6) -0.0014(5) 0.0016(5) 0.0049(5)
C35 0.0204(7) 0.0268(7) 0.0377(8) 0.0123(6) 0.0028(6) -0.0025(5)
C43 0.0356(8) 0.0263(8) 0.0365(9) 0.0056(6) 0.0094(7) 0.0044(6)
C38 0.0163(6) 0.0315(7) 0.0219(7) -0.0001(6) -0.0014(5) 0.0037(5)
C40 0.0270(8) 0.0372(9) 0.0389(9) -0.0017(7) 0.0081(6) 0.0072(6)
C36 0.0579(11) 0.0213(7) 0.0317(8) -0.0009(6) 0.0161(8) -0.0052(7)
C31 0.0386(8) 0.0180(7) 0.0297(8) 0.0019(6) -0.0009(6) -0.0054(6)
C14 0.0470(9) 0.0137(6) 0.0208(7) -0.0023(5) 0.0045(6) 0.0003(6)
C19 0.0361(9) 0.0438(9) 0.0251(8) 0.0034(7) 0.0103(6) -0.0133(7)
C44 0.0269(7) 0.0282(8) 0.0325(8) 0.0088(6) 0.0041(6) 0.0034(6)
C37 0.0363(10) 0.0411(10) 0.0861(16) 0.0331(10) 0.0293(10) 0.0199(8)
C13 0.0341(8) 0.0213(7) 0.0306(8) -0.0045(6) 0.0000(6) -0.0052(6)
C41 0.0274(8) 0.0450(10) 0.0403(9) -0.0004(8) 0.0028(7) -0.0034(7)
C42 0.0411(9) 0.0302(8) 0.0313(8) -0.0006(6) 0.0085(7) -0.0066(7)
C20 0.0539(10) 0.0256(8) 0.0214(7) 0.0053(6) 0.0017(7) -0.0153(7)
C21 0.0440(9) 0.0180(7) 0.0287(8) 0.0019(6) -0.0008(7) 0.0021(6)
Li1 0.0157(10) 0.0177(10) 0.0187(10) -0.0008(8) 0.0031(8) 0.0014(8)
C45 0.0444(9) 0.0291(8) 0.0320(8) 0.0013(7) 0.0063(7) 0.0007(7)

loop_
_atom_type_symbol
_atom_type_description
_atom_type_scat_dispersion_real
_atom_type_scat_dispersion_imag
_atom_type_scat_source
C C 0.0033 0.0016 'International Tables Vol C Tables 4.2.6.8 and 6.1.1.4'
H H 0.0000 0.0000 'International Tables Vol C Tables 4.2.6.8 and 6.1.1.4'
Li Li -0.0003 0.0001 'International Tables Vol C Tables 4.2.6.8 and 6.1.1.4'
N N 0.0061 0.0033 'International Tables Vol C Tables 4.2.6.8 and 6.1.1.4'
O O 0.0106 0.0060 'International Tables Vol C Tables 4.2.6.8 and 6.1.1.4'
P P 0.1023 0.0942 'International Tables Vol C Tables 4.2.6.8 and 6.1.1.4'

loop_
_geom_angle_atom_site_label_1
_geom_angle_atom_site_label_2
_geom_angle_atom_site_label_3
_geom_angle
O1 P1 C17 112.06(6)
O1 P1 C29 112.31(6)
O1 P1 C23 110.68(6)
C17 P1 C29 108.04(6)
C17 P1 C23 108.32(6)
C29 P1 C23 105.11(6)
C35 O2 C38 108.26(10)
C35 O2 Li1 119.88(10)
C38 O2 Li1 118.15(10)
C1 N1 C8 120.61(10)
C1 N1 Li1 115.57(10)
C8 N1 Li1 123.82(10)
P1 O1 Li1 148.94(9)
C2 N2 C11 121.60(10)
C2 N2 Li1 117.22(10)
C11 N2 Li1 121.18(10)
N2 C2 C1 113.46(10)
N2 C2 C3 122.09(11)
C3 C2 C1 124.33(11)
N1 C1 C2 113.91(11)
N1 C1 C7 124.29(11)
C7 C1 C2 121.74(10)
N1 C8 H8 109.0
N1 C8 C10 109.92(10)
N1 C8 C9 108.84(10)
C10 C8 H8 109.0
C9 C8 H8 109.0
C9 C8 C10 110.96(11)
C18 C17 P1 117.65(10)
C22 C17 P1 122.67(10)
C22 C17 C18 119.68(12)
C7 C6 H6 114.7
C7 C6 C5 130.54(13)
C5 C6 H6 114.7
C16 C11 N2 122.72(12)
C12 C11 N2 118.63(11)
C12 C11 C16 118.34(12)
C23 C28 H28 119.9
C27 C28 H28 119.9
C27 C28 C23 120.13(12)
C5 C4 H4 114.8
C5 C4 C3 130.42(12)
C3 C4 H4 114.8
C1 C7 H7 113.0
C6 C7 C1 134.05(12)
C6 C7 H7 113.0
C34 C29 P1 121.94(10)
C30 C29 P1 117.88(10)
C30 C29 C34 119.84(12)
C29 C34 H34 120.2
C33 C34 C29 119.69(12)
C33 C34 H34 120.2
C28 C23 P1 117.37(9)
C28 C23 C24 119.47(12)
C24 C23 P1 123.04(10)
C24 C25 H25 120.0
C26 C25 H25 120.0
C26 C25 C24 119.93(12)
C11 C16 H16 119.9
C15 C16 C11 120.19(13)
C15 C16 H16 119.9
C16 C15 H15 119.4
C14 C15 C16 121.11(13)
C14 C15 H15 119.4
C23 C24 H24 120.0
C25 C24 C23 120.00(12)
C25 C24 H24 120.0
C6 C5 H5 117.5
C4 C5 C6 125.04(12)
C4 C5 H5 117.5
C2 C3 H3 113.6
C4 C3 C2 132.87(12)
C4 C3 H3 113.6
C29 C30 H30 120.0
C31 C30 C29 119.96(13)
C31 C30 H30 120.0
C11 C12 H12 119.5
C13 C12 C11 120.93(13)
C13 C12 H12 119.5
C25 C26 H26 119.8
C27 C26 C25 120.42(13)
C27 C26 H26 119.8
C17 C18 H18 120.2
C19 C18 C17 119.66(14)
C19 C18 H18 120.2
C17 C22 H22 120.0
C21 C22 C17 120.08(14)
C21 C22 H22 120.0
C8 C10 H10A 109.5
C8 C10 H10B 109.5
C8 C10 H10C 109.5
H10A C10 H10B 109.5
H10A C10 H10C 109.5
H10B C10 H10C 109.5
C8 C9 H9A 109.5
C8 C9 H9B 109.5
C8 C9 H9C 109.5
H9A C9 H9B 109.5
H9A C9 H9C 109.5
H9B C9 H9C 109.5
C33 C32 H32 119.8
C31 C32 H32 119.8
C31 C32 C33 120.47(13)
C34 C33 H33 120.0
C32 C33 C34 120.01(13)
C32 C33 H33 120.0
C40 C39 C44 117.76(15)
C40 C39 C45 121.08(14)
C44 C39 C45 121.15(14)
C28 C27 H27 120.0
C26 C27 C28 120.04(13)
C26 C27 H27 120.0
O2 C35 H35A 110.7
O2 C35 H35B 110.7
O2 C35 C36 105.17(12)
H35A C35 H35B 108.8
C36 C35 H35A 110.7
C36 C35 H35B 110.7
C44 C43 H43 119.9
C44 C43 C42 120.23(15)
C42 C43 H43 119.9
O2 C38 H38A 110.5
O2 C38 H38B 110.5
O2 C38 C37 106.37(12)
H38A C38 H38B 108.6
C37 C38 H38A 110.5
C37 C38 H38B 110.5
C39 C40 H40 119.5
C39 C40 C41 121.00(15)
C41 C40 H40 119.5
C35 C36 H36A 111.5
C35 C36 H36B 111.5
C35 C36 C37 101.30(14)
H36A C36 H36B 109.3
C37 C36 H36A 111.5
C37 C36 H36B 111.5
C30 C31 H31 120.0
C32 C31 C30 119.99(14)
C32 C31 H31 120.0
C15 C14 H14 120.5
C15 C14 C13 119.07(13)
C13 C14 H14 120.5
C18 C19 H19 119.8
C20 C19 C18 120.32(14)
C20 C19 H19 119.8
C39 C44 H44 119.3
C43 C44 C39 121.47(15)
C43 C44 H44 119.3
C38 C37 H37A 110.9
C38 C37 H37B 110.9
C36 C37 C38 104.17(13)
C36 C37 H37A 110.9
C36 C37 H37B 110.9
H37A C37 H37B 108.9
C12 C13 H13 119.8
C14 C13 C12 120.34(14)
C14 C13 H13 119.8
C40 C41 H41 119.7
C42 C41 C40 120.67(15)
C42 C41 H41 119.7
C43 C42 H42 120.6
C41 C42 C43 118.86(16)
C41 C42 H42 120.6
C19 C20 H20 119.9
C19 C20 C21 120.17(14)
C21 C20 H20 119.9
C22 C21 H21 120.0
C20 C21 C22 120.08(15)
C20 C21 H21 120.0
O2 Li1 N1 124.46(11)
O1 Li1 O2 101.31(10)
O1 Li1 N1 124.42(12)
O1 Li1 N2 120.56(12)
N2 Li1 O2 104.65(10)
N2 Li1 N1 79.51(9)
C39 C45 H45A 109.5
C39 C45 H45B 109.5
C39 C45 H45C 109.5
H45A C45 H45B 109.5
H45A C45 H45C 109.5
H45B C45 H45C 109.5

loop_
_geom_bond_atom_site_label_1
_geom_bond_atom_site_label_2
_geom_bond_distance
P1 O1 1.4953(9)
P1 C17 1.7965(13)
P1 C29 1.7990(13)
P1 C23 1.8087(13)
O2 C35 1.4413(16)
O2 C38 1.4455(15)
O2 Li1 2.014(2)
N1 C1 1.3196(16)
N1 C8 1.4797(15)
N1 Li1 2.034(2)
O1 Li1 1.906(2)
N2 C2 1.3224(16)
N2 C11 1.4091(16)
N2 Li1 1.988(2)
C2 C1 1.5069(17)
C2 C3 1.4236(17)
C1 C7 1.4457(17)
C8 H8 1.0000
C8 C10 1.5318(18)
C8 C9 1.5019(17)
C17 C18 1.3968(18)
C17 C22 1.3939(18)
C6 H6 0.9500
C6 C7 1.3643(17)
C6 C5 1.3912(19)
C11 C16 1.4013(18)
C11 C12 1.3941(19)
C28 H28 0.9500
C28 C23 1.3965(18)
C28 C27 1.3895(19)
C4 H4 0.9500
C4 C5 1.3831(19)
C4 C3 1.3877(18)
C7 H7 0.9500
C29 C34 1.3986(18)
C29 C30 1.3929(18)
C34 H34 0.9500
C34 C33 1.3892(19)
C23 C24 1.3974(17)
C25 H25 0.9500
C25 C24 1.3915(18)
C25 C26 1.387(2)
C16 H16 0.9500
C16 C15 1.3886(19)
C15 H15 0.9500
C15 C14 1.384(2)
C24 H24 0.9500
C5 H5 0.9500
C3 H3 0.9500
C30 H30 0.9500
C30 C31 1.3879(19)
C12 H12 0.9500
C12 C13 1.392(2)
C26 H26 0.9500
C26 C27 1.382(2)
C18 H18 0.9500
C18 C19 1.389(2)
C22 H22 0.9500
C22 C21 1.387(2)
C10 H10A 0.9800
C10 H10B 0.9800
C10 H10C 0.9800
C9 H9A 0.9800
C9 H9B 0.9800
C9 H9C 0.9800
C32 H32 0.9500
C32 C33 1.385(2)
C32 C31 1.384(2)
C33 H33 0.9500
C39 C40 1.384(2)
C39 C44 1.392(2)
C39 C45 1.495(2)
C27 H27 0.9500
C35 H35A 0.9900
C35 H35B 0.9900
C35 C36 1.504(2)
C43 H43 0.9500
C43 C44 1.382(2)
C43 C42 1.389(2)
C38 H38A 0.9900
C38 H38B 0.9900
C38 C37 1.513(2)
C40 H40 0.9500
C40 C41 1.392(2)
C36 H36A 0.9900
C36 H36B 0.9900
C36 C37 1.507(3)
C31 H31 0.9500
C14 H14 0.9500
C14 C13 1.386(2)
C19 H19 0.9500
C19 C20 1.383(3)
C44 H44 0.9500
C37 H37A 0.9900
C37 H37B 0.9900
C13 H13 0.9500
C41 H41 0.9500
C41 C42 1.378(2)
C42 H42 0.9500
C20 H20 0.9500
C20 C21 1.384(2)
C21 H21 0.9500
C45 H45A 0.9800
C45 H45B 0.9800
C45 H45C 0.9800

loop_
_geom_torsion_atom_site_label_1
_geom_torsion_atom_site_label_2
_geom_torsion_atom_site_label_3
_geom_torsion_atom_site_label_4
_geom_torsion
P1 C17 C18 C19 178.53(11)
P1 C17 C22 C21 -179.47(11)
P1 C29 C34 C33 171.46(10)
P1 C29 C30 C31 -172.61(12)
P1 C23 C24 C25 -175.74(10)
O2 C35 C36 C37 -37.93(16)
O2 C38 C37 C36 -19.32(19)
N1 C1 C7 C6 174.56(13)
O1 P1 C17 C18 -32.15(12)
O1 P1 C17 C22 147.18(11)
O1 P1 C29 C34 160.32(10)
O1 P1 C29 C30 -26.38(12)
O1 P1 C23 C28 -24.58(12)
O1 P1 C23 C24 151.50(10)
N2 C2 C1 N1 6.18(15)
N2 C2 C1 C7 -171.10(11)
N2 C2 C3 C4 176.32(13)
N2 C11 C16 C15 -174.03(12)
N2 C11 C12 C13 175.16(13)
C2 N2 C11 C16 -61.64(17)
C2 N2 C11 C12 124.90(13)
C2 C1 C7 C6 -8.4(2)
C1 N1 C8 C10 88.40(13)
C1 N1 C8 C9 -149.89(12)
C1 C2 C3 C4 -7.9(2)
C8 N1 C1 C2 176.03(10)
C8 N1 C1 C7 -6.77(18)
C17 P1 O1 Li1 9.86(19)
C17 P1 C29 C34 36.23(12)
C17 P1 C29 C30 -150.48(11)
C17 P1 C23 C28 98.64(11)
C17 P1 C23 C24 -85.28(12)
C17 C18 C19 C20 0.8(2)
C17 C22 C21 C20 1.2(2)
C11 N2 C2 C1 174.60(10)
C11 N2 C2 C3 -9.18(18)
C11 C16 C15 C14 -0.4(2)
C11 C12 C13 C14 -1.3(2)
C28 C23 C24 C25 0.26(19)
C7 C6 C5 C4 2.0(2)
C29 P1 O1 Li1 -111.97(17)
C29 P1 C17 C18 92.09(11)
C29 P1 C17 C22 -88.58(12)
C29 P1 C23 C28 -146.05(10)
C29 P1 C23 C24 30.03(12)
C29 C34 C33 C32 1.0(2)
C29 C30 C31 C32 0.7(2)
C34 C29 C30 C31 0.8(2)
C23 P1 O1 Li1 130.89(17)
C23 P1 C17 C18 -154.53(10)
C23 P1 C17 C22 24.80(13)
C23 P1 C29 C34 -79.27(12)
C23 P1 C29 C30 94.02(11)
C23 C28 C27 C26 0.0(2)
C25 C26 C27 C28 0.5(2)
C16 C11 C12 C13 1.4(2)
C16 C15 C14 C13 0.5(2)
C15 C14 C13 C12 0.3(2)
C24 C25 C26 C27 -0.6(2)
C5 C6 C7 C1 -0.3(3)
C5 C4 C3 C2 -1.4(2)
C3 C2 C1 N1 -169.94(11)
C3 C2 C1 C7 12.78(18)
C3 C4 C5 C6 2.7(2)
C30 C29 C34 C33 -1.7(2)
C12 C11 C16 C15 -0.55(19)
C26 C25 C24 C23 0.3(2)
C18 C17 C22 C21 -0.2(2)
C18 C19 C20 C21 0.2(2)
C22 C17 C18 C19 -0.8(2)
C33 C32 C31 C30 -1.4(2)
C39 C40 C41 C42 1.2(3)
C27 C28 C23 P1 175.81(10)
C27 C28 C23 C24 -0.41(19)
C35 O2 C38 C37 -4.62(17)
C35 C36 C37 C38 34.42(18)
C38 O2 C35 C36 26.98(15)
C40 C39 C44 C43 0.4(2)
C40 C41 C42 C43 -0.1(3)
C31 C32 C33 C34 0.6(2)
C19 C20 C21 C22 -1.2(2)
C44 C39 C40 C41 -1.3(2)
C44 C43 C42 C41 -0.8(2)
C42 C43 C44 C39 0.6(2)
Li1 O2 C35 C36 -112.71(13)
Li1 O2 C38 C37 135.87(14)
Li1 N1 C1 C2 -3.46(14)
Li1 N1 C1 C7 173.74(11)
Li1 N1 C8 C10 -92.16(13)
Li1 N1 C8 C9 29.56(16)
Li1 N2 C2 C1 -6.04(15)
Li1 N2 C2 C3 170.18(11)
Li1 N2 C11 C16 119.03(14)
Li1 N2 C11 C12 -54.44(16)
C45 C39 C40 C41 179.95(16)
C45 C39 C44 C43 179.17(15)
